data_8102352
loop_
_publ_author_name
'Hui-Liang Wen'
'Bo-Wen Lai'
'Xiu-Li Du'
'Ming-Yong Xie'
'Xiao-Bo Hu'
'Zi-Sheng Wu'

_publ_section_title
;
 Crystal structure of acetic acid
 4,5-diacetoxy-2-(3,4-diacetoxy-2,5-bis-trityloxymethyl-tetrahydrofuran-2-yloxy)-6-trityloxymethyl-tetrahydro-pyran-3-ylester,
 C79H74O16
;
_journal_issue 4
_journal_name_full 'Zeitschrift f\"ur Kristallographie - New Crystal Structures'
_journal_page_first 517
_journal_volume 223
_journal_year 2008
_chemical_absolute_configuration rmad
_chemical_formula_moiety 'C79 H74 O16'
_chemical_formula_sum 'C79 H74 O16'
_chemical_formula_weight 1279.38
_space_group_IT_number 19
_symmetry_cell_setting orthorhombic
_symmetry_space_group_name_Hall 'P 2ac 2ab'
_symmetry_space_group_name_H-M 'P 21 21 21'
_atom_sites_solution_hydrogens geom
_atom_sites_solution_primary direct
_atom_sites_solution_secondary difmap
_audit_creation_method SHELXL-97
_cell_angle_alpha 90.00
_cell_angle_beta 90.00
_cell_angle_gamma 90.00
_cell_formula_units_Z 4
_cell_length_a 15.0009(16)
_cell_length_b 20.005(2)
_cell_length_c 23.115(3)
_cell_measurement_reflns_used 7634
_cell_measurement_temperature 291(2)
_cell_measurement_theta_max 21.54
_cell_measurement_theta_min 2.45
_cell_volume 6936.6(14)
_computing_cell_refinement 'Bruker SAINT (Bruker, 1998)'
_computing_data_collection 'Bruker SMART (Bruker, 1998)'
_computing_data_reduction 'Bruker SAINT'
_computing_molecular_graphics 'Bruker SHELXTL (Bruker, 1998)'
_computing_publication_material 'Bruker SHELXTL'
_computing_structure_refinement 'SHELXL-97 (Sheldrick, 1997)'
_computing_structure_solution 'SHELXS-97 (Sheldrick, 1990)'
_diffrn_ambient_temperature 291(2)
_diffrn_measured_fraction_theta_full 0.998
_diffrn_measured_fraction_theta_max 0.998
_diffrn_measurement_device_type 'SMART CCD detector'
_diffrn_measurement_method 'phi and omega scans'
_diffrn_radiation_monochromator graphite
_diffrn_radiation_source 'fine-focus sealed tube'
_diffrn_radiation_type MoK\a
_diffrn_radiation_wavelength 0.71073
_diffrn_reflns_av_R_equivalents 0.0370
_diffrn_reflns_av_sigmaI/netI 0.0436
_diffrn_reflns_limit_h_max 16
_diffrn_reflns_limit_h_min -18
_diffrn_reflns_limit_k_max 24
_diffrn_reflns_limit_k_min -24
_diffrn_reflns_limit_l_max 28
_diffrn_reflns_limit_l_min -28
_diffrn_reflns_number 42202
_diffrn_reflns_theta_full 25.50
_diffrn_reflns_theta_max 25.50
_diffrn_reflns_theta_min 2.45
_diffrn_standards_decay_% 0
_diffrn_standards_interval_count 0
_diffrn_standards_number 0
_exptl_absorpt_coefficient_mu 0.085
_exptl_absorpt_correction_T_max 0.9708
_exptl_absorpt_correction_T_min 0.9588
_exptl_absorpt_correction_type multi-scan
_exptl_absorpt_process_details 'SADABS (Sheldrick, 1996)'
_exptl_crystal_colour blue
_exptl_crystal_density_diffrn 1.225
_exptl_crystal_density_meas ?
_exptl_crystal_density_method 'not measured'
_exptl_crystal_description block
_exptl_crystal_F_000 2704
_exptl_crystal_size_max 0.50
_exptl_crystal_size_mid 0.45
_exptl_crystal_size_min 0.35
_refine_diff_density_max 0.619
_refine_diff_density_min -0.301
_refine_diff_density_rms 0.048
_refine_ls_abs_structure_details 'Flack H D (1983), Acta Cryst. A39, 876-881'
_refine_ls_abs_structure_Flack 0.100(13)
_refine_ls_extinction_method none
_refine_ls_goodness_of_fit_ref 1.025
_refine_ls_hydrogen_treatment constr
_refine_ls_matrix_type full
_refine_ls_number_parameters 844
_refine_ls_number_reflns 12884
_refine_ls_number_restraints 738
_refine_ls_restrained_S_all 1.028
_refine_ls_R_factor_all 0.1152
_refine_ls_R_factor_gt 0.0668
_refine_ls_shift/su_max 0.000
_refine_ls_shift/su_mean 0.000
_refine_ls_structure_factor_coef Fsqd
_refine_ls_weighting_details 'calc w=1/[\s^2^(Fo^2^)+(0.1244P)^2^+1.2384P] where P=(Fo^2^+2Fc^2^)/3'
_refine_ls_weighting_scheme calc
_refine_ls_wR_factor_gt 0.1804
_refine_ls_wR_factor_ref 0.2178
_reflns_number_gt 7808
_reflns_number_total 12884
_reflns_threshold_expression I>2\s(I)
_cod_data_source_file 1267-2422.cff
_cod_data_source_block d
_cod_depositor_comments
;
The following automatic conversions were performed:
'_symmetry_cell_setting' value 'Orthorhombic' changed to 'orthorhombic'
according to '/home/saulius/struct/CIF-dictionaries/cif_core.dic'
dictionary named 'cif_core.dic' version 2.4.1 from 2010-06-29.

Automatic conversion script
Id: cif_fix_enum 1555 2011-01-17 13:19:09Z saulius 

The following automatic conversions were performed:

'_exptl_crystal_density_meas' value '/' was changed to '?' - the
value is perceived as not measured.

Automatic conversion script
Id: cif_fix_values 3008 2015-01-20 13:52:24Z robertas 
;
_cod_original_cell_volume 6936.9(14)
_cod_original_sg_symbol_H-M P2(1)2(1)2(1)
_cod_database_code 8102352

loop_
_symmetry_equiv_pos_as_xyz
'x, y, z'
'-x+1/2, -y, z+1/2'
'-x, y+1/2, -z+1/2'
'x+1/2, -y+1/2, -z'

loop_
_atom_site_label
_atom_site_type_symbol
_atom_site_fract_x
_atom_site_fract_y
_atom_site_fract_z
_atom_site_U_iso_or_equiv
_atom_site_adp_type
_atom_site_occupancy
_atom_site_symmetry_multiplicity
_atom_site_calc_flag
_atom_site_refinement_flags
_atom_site_disorder_assembly
_atom_site_disorder_group
C51 C 0.4257(5) 0.2279(3) 0.4933(3) 0.0868(16) Uani 0.615(5) 1 d PGU A 1
C52 C 0.3476(5) 0.2599(4) 0.5102(4) 0.127(3) Uani 0.615(5) 1 d PGU A 1
H52 H 0.2927 0.2401 0.5029 0.152 Uiso 0.615(5) 1 calc PR A 1
C53 C 0.3517(6) 0.3214(4) 0.5380(4) 0.153(3) Uani 0.615(5) 1 d PGU A 1
H53 H 0.2995 0.3428 0.5493 0.183 Uiso 0.615(5) 1 calc PR A 1
C54 C 0.4339(7) 0.3509(3) 0.5490(4) 0.171(3) Uani 0.615(5) 1 d PGU A 1
H54 H 0.4366 0.3921 0.5676 0.205 Uiso 0.615(5) 1 calc PR A 1
C55 C 0.5119(6) 0.3190(4) 0.5321(4) 0.140(3) Uani 0.615(5) 1 d PGU A 1
H55 H 0.5669 0.3387 0.5394 0.168 Uiso 0.615(5) 1 calc PR A 1
C56 C 0.5078(5) 0.2574(4) 0.5043(4) 0.116(3) Uani 0.615(5) 1 d PGU A 1
H56 H 0.5600 0.2361 0.4930 0.139 Uiso 0.615(5) 1 calc PR A 1
O1 O 0.44184(17) 0.31294(13) 0.21742(11) 0.0510(6) Uani 1 1 d U . .
C51' C 0.4292(9) 0.2406(5) 0.4921(5) 0.0868(16) Uani 0.385(5) 1 d PGU A 2
C52' C 0.4357(10) 0.3002(6) 0.4615(4) 0.127(3) Uani 0.385(5) 1 d PGU A 2
H52' H 0.4516 0.2996 0.4227 0.152 Uiso 0.385(5) 1 calc PR A 2
C53' C 0.4185(12) 0.3606(5) 0.4891(6) 0.153(3) Uani 0.385(5) 1 d PGU A 2
H53' H 0.4229 0.4005 0.4686 0.183 Uiso 0.385(5) 1 calc PR A 2
C54' C 0.3948(12) 0.3614(5) 0.5472(6) 0.171(3) Uani 0.385(5) 1 d PGU A 2
H54' H 0.3832 0.4018 0.5656 0.205 Uiso 0.385(5) 1 calc PR A 2
C55' C 0.3883(11) 0.3018(7) 0.5778(4) 0.140(3) Uani 0.385(5) 1 d PGU A 2
H55' H 0.3724 0.3023 0.6167 0.168 Uiso 0.385(5) 1 calc PR A 2
C56' C 0.4055(10) 0.2414(5) 0.5503(4) 0.116(3) Uani 0.385(5) 1 d PGU A 2
H56' H 0.4011 0.2015 0.5708 0.139 Uiso 0.385(5) 1 calc PR A 2
O2 O 0.55844(16) 0.32106(12) 0.28492(10) 0.0488(6) Uani 1 1 d U . .
O3 O 0.5592(2) 0.45422(14) 0.28007(13) 0.0682(8) Uani 1 1 d U . .
O4 O 0.3741(2) 0.48113(14) 0.30935(13) 0.0732(9) Uani 1 1 d U . .
O5 O 0.2795(2) 0.35290(17) 0.32853(14) 0.0787(9) Uani 1 1 d U . .
O6 O 0.5486(4) 0.5344(2) 0.2147(2) 0.1329(18) Uani 1 1 d U . .
O7 O 0.4336(5) 0.4927(2) 0.3971(2) 0.149(2) Uani 1 1 d U . .
O8 O 0.1694(3) 0.4152(3) 0.2928(3) 0.1339(19) Uani 1 1 d U . .
O9 O 0.26999(18) 0.29034(13) 0.18508(12) 0.0578(7) Uani 1 1 d U . .
O10 O 0.54615(18) 0.20475(13) 0.27936(12) 0.0590(7) Uani 1 1 d U . .
O11 O 0.71156(16) 0.30625(12) 0.21059(10) 0.0487(6) Uani 1 1 d U . .
O12 O 0.64742(19) 0.29721(14) 0.37446(11) 0.0560(7) Uani 1 1 d U . .
O13 O 0.7174(2) 0.13955(16) 0.32074(14) 0.0780(9) Uani 1 1 d U . .
O14 O 0.4928(2) 0.1564(2) 0.42301(14) 0.0912(11) Uani 1 1 d U A .
O15 O 0.7419(3) 0.3735(2) 0.34049(17) 0.1033(13) Uani 1 1 d U . .
O16 O 0.6903(4) 0.0598(2) 0.3849(2) 0.1301(19) Uani 1 1 d U . .
C1 C 0.5148(3) 0.35025(19) 0.23786(16) 0.0494(9) Uani 1 1 d U . .
H1 H 0.5578 0.3552 0.2062 0.059 Uiso 1 1 calc R . .
C2 C 0.4841(3) 0.4194(2) 0.25612(17) 0.0545(10) Uani 1 1 d U . .
H2 H 0.4618 0.4437 0.2223 0.065 Uiso 1 1 calc R . .
C3 C 0.4109(3) 0.4146(2) 0.30134(18) 0.0597(11) Uani 1 1 d U . .
H3 H 0.4354 0.3979 0.3379 0.072 Uiso 1 1 calc R . .
C4 C 0.3379(3) 0.3692(2) 0.28059(18) 0.0575(10) Uani 1 1 d U . .
H4 H 0.3041 0.3907 0.2494 0.069 Uiso 1 1 calc R . .
C5 C 0.3744(2) 0.30227(19) 0.26060(16) 0.0489(9) Uani 1 1 d U . .
H5 H 0.4011 0.2793 0.2937 0.059 Uiso 1 1 calc R . .
C6 C 0.3048(3) 0.2573(2) 0.23384(17) 0.0548(9) Uani 1 1 d U . .
H6A H 0.3314 0.2151 0.2225 0.066 Uiso 1 1 calc R . .
H6B H 0.2577 0.2483 0.2615 0.066 Uiso 1 1 calc R . .
C7 C 0.5871(4) 0.5108(2) 0.2558(2) 0.0788(14) Uani 1 1 d U . .
C8 C 0.6660(4) 0.5389(3) 0.2836(3) 0.1027(19) Uani 1 1 d U . .
H8A H 0.7043 0.5580 0.2548 0.154 Uiso 1 1 calc R . .
H8B H 0.6973 0.5041 0.3038 0.154 Uiso 1 1 calc R . .
H8C H 0.6482 0.5729 0.3105 0.154 Uiso 1 1 calc R . .
C9 C 0.3892(5) 0.5146(3) 0.3579(3) 0.1018(19) Uani 1 1 d U . .
C10 C 0.3481(7) 0.5827(3) 0.3544(3) 0.147(3) Uani 1 1 d U . .
H10A H 0.3232 0.5944 0.3912 0.220 Uiso 1 1 calc R . .
H10B H 0.3018 0.5825 0.3257 0.220 Uiso 1 1 calc R . .
H10C H 0.3929 0.6147 0.3439 0.220 Uiso 1 1 calc R . .
C11 C 0.1960(4) 0.3771(3) 0.3279(3) 0.1015(19) Uani 1 1 d U . .
C12 C 0.1424(6) 0.3452(5) 0.3770(5) 0.183(4) Uani 1 1 d U . .
H12A H 0.0841 0.3649 0.3785 0.275 Uiso 1 1 calc R . .
H12B H 0.1725 0.3526 0.4131 0.275 Uiso 1 1 calc R . .
H12C H 0.1371 0.2980 0.3702 0.275 Uiso 1 1 calc R . .
C13 C 0.6061(2) 0.26000(18) 0.27659(15) 0.0456(8) Uani 1 1 d U . .
C14 C 0.6703(3) 0.25250(19) 0.32854(16) 0.0515(9) Uani 1 1 d U . .
H14 H 0.7325 0.2585 0.3166 0.062 Uiso 1 1 calc R . .
C15 C 0.6537(3) 0.1822(2) 0.34964(18) 0.0592(10) Uani 1 1 d U . .
H15 H 0.6595 0.1791 0.3918 0.071 Uiso 1 1 calc R . .
C16 C 0.5596(3) 0.1660(2) 0.33002(17) 0.0567(10) Uani 1 1 d U . .
H16 H 0.5524 0.1182 0.3222 0.068 Uiso 1 1 calc R . .
C17 C 0.6497(3) 0.25379(18) 0.21762(16) 0.0495(9) Uani 1 1 d U . .
H17A H 0.6799 0.2111 0.2145 0.059 Uiso 1 1 calc R . .
H17B H 0.6047 0.2561 0.1875 0.059 Uiso 1 1 calc R . .
C18 C 0.4869(3) 0.1922(3) 0.3735(2) 0.0822(14) Uani 1 1 d U . .
H18A H 0.4965 0.2392 0.3816 0.099 Uiso 1 1 calc R . .
H18B H 0.4280 0.1871 0.3568 0.099 Uiso 1 1 calc R . .
C19 C 0.2049(3) 0.2559(2) 0.15058(18) 0.0571(10) Uani 1 1 d U . .
C20 C 0.2492(3) 0.1982(2) 0.11669(19) 0.0648(11) Uani 1 1 d U . .
C21 C 0.3410(4) 0.1969(3) 0.1102(2) 0.0793(14) Uani 1 1 d U . .
H21 H 0.3755 0.2303 0.1270 0.095 Uiso 1 1 calc R . .
C22 C 0.3821(5) 0.1468(4) 0.0791(3) 0.109(2) Uani 1 1 d U . .
H22 H 0.4439 0.1452 0.0767 0.131 Uiso 1 1 calc R . .
C23 C 0.3317(7) 0.0991(4) 0.0515(3) 0.121(3) Uani 1 1 d U . .
H23 H 0.3594 0.0652 0.0307 0.145 Uiso 1 1 calc R . .
C24 C 0.2415(7) 0.1018(3) 0.0547(3) 0.120(2) Uani 1 1 d U . .
H24 H 0.2074 0.0706 0.0348 0.144 Uiso 1 1 calc R . .
C25 C 0.1999(5) 0.1505(3) 0.0873(3) 0.0939(16) Uani 1 1 d U . .
H25 H 0.1380 0.1513 0.0895 0.113 Uiso 1 1 calc R . .
C26 C 0.1745(3) 0.3077(2) 0.10609(18) 0.0605(11) Uani 1 1 d U . .
C27 C 0.0967(4) 0.2962(3) 0.0740(2) 0.0878(15) Uani 1 1 d U . .
H27 H 0.0630 0.2579 0.0808 0.105 Uiso 1 1 calc R . .
C28 C 0.0698(5) 0.3413(4) 0.0326(3) 0.106(2) Uani 1 1 d U . .
H28 H 0.0181 0.3332 0.0115 0.127 Uiso 1 1 calc R . .
C29 C 0.1187(5) 0.3984(4) 0.0219(2) 0.102(2) Uani 1 1 d U . .
H29 H 0.1008 0.4285 -0.0065 0.123 Uiso 1 1 calc R . .
C30 C 0.1948(5) 0.4101(3) 0.0539(2) 0.0929(17) Uani 1 1 d U . .
H30 H 0.2276 0.4489 0.0478 0.111 Uiso 1 1 calc R . .
C31 C 0.2227(4) 0.3643(3) 0.0952(2) 0.0769(13) Uani 1 1 d U . .
H31 H 0.2749 0.3723 0.1158 0.092 Uiso 1 1 calc R . .
C32 C 0.1295(3) 0.2336(3) 0.19126(19) 0.0671(12) Uani 1 1 d U . .
C33 C 0.0746(3) 0.2805(3) 0.2133(2) 0.0881(16) Uani 1 1 d U . .
H33 H 0.0791 0.3242 0.1999 0.106 Uiso 1 1 calc R . .
C34 C 0.0117(4) 0.2656(5) 0.2554(3) 0.122(2) Uani 1 1 d U . .
H34 H -0.0250 0.2984 0.2711 0.147 Uiso 1 1 calc R . .
C35 C 0.0059(5) 0.1988(6) 0.2731(3) 0.128(3) Uani 1 1 d U . .
H35 H -0.0370 0.1870 0.3003 0.153 Uiso 1 1 calc R . .
C36 C 0.0600(5) 0.1514(4) 0.2523(3) 0.115(2) Uani 1 1 d U . .
H36 H 0.0554 0.1075 0.2652 0.138 Uiso 1 1 calc R . .
C37 C 0.1219(4) 0.1686(3) 0.2120(2) 0.0889(16) Uani 1 1 d U . .
H37 H 0.1602 0.1360 0.1979 0.107 Uiso 1 1 calc R . .
C38 C 0.4254(4) 0.1626(3) 0.46570(19) 0.0750(13) Uani 1 1 d U . .
C39 C 0.3376(2) 0.1419(2) 0.43917(16) 0.0726(12) Uani 1 1 d GU A .
C40 C 0.2899(3) 0.18739(19) 0.4060(2) 0.119(2) Uani 1 1 d GU . .
H40 H 0.3096 0.2313 0.4027 0.143 Uiso 1 1 calc R A .
C41 C 0.2126(3) 0.1673(3) 0.3777(2) 0.142(3) Uani 1 1 d GU A .
H41 H 0.1806 0.1978 0.3555 0.170 Uiso 1 1 calc R . .
C42 C 0.1830(3) 0.1017(3) 0.3827(2) 0.131(3) Uani 1 1 d GU . .
H42 H 0.1313 0.0883 0.3638 0.157 Uiso 1 1 calc R A .
C43 C 0.2308(3) 0.0562(2) 0.4159(2) 0.143(3) Uani 1 1 d GU A .
H43 H 0.2111 0.0123 0.4192 0.172 Uiso 1 1 calc R . .
C44 C 0.3081(3) 0.07624(19) 0.4441(2) 0.120(2) Uani 1 1 d GU . .
H44 H 0.3401 0.0458 0.4663 0.145 Uiso 1 1 calc R A .
C45 C 0.4520(5) 0.1107(3) 0.5118(2) 0.0924(16) Uani 1 1 d U A .
C46 C 0.4031(6) 0.1022(5) 0.5621(3) 0.137(3) Uani 1 1 d U . .
H46 H 0.3546 0.1301 0.5686 0.164 Uiso 1 1 calc R A .
C47 C 0.4227(7) 0.0547(6) 0.6025(4) 0.152(3) Uani 1 1 d U A .
H47 H 0.3874 0.0506 0.6354 0.183 Uiso 1 1 calc R . .
C48 C 0.4912(8) 0.0148(4) 0.5951(4) 0.141(3) Uani 1 1 d U . .
H48 H 0.5041 -0.0175 0.6228 0.169 Uiso 1 1 calc R A .
C49 C 0.5422(7) 0.0203(4) 0.5483(3) 0.131(3) Uani 1 1 d U A .
H49 H 0.5927 -0.0063 0.5444 0.157 Uiso 1 1 calc R . .
C50 C 0.5201(6) 0.0660(4) 0.5051(3) 0.110(2) Uani 1 1 d U . .
H50 H 0.5525 0.0660 0.4709 0.132 Uiso 1 1 calc R A .
C57 C 0.7436(3) 0.32109(18) 0.15220(16) 0.0484(9) Uani 1 1 d U . .
C58 C 0.8162(3) 0.3739(2) 0.16170(18) 0.0573(10) Uani 1 1 d U . .
C59 C 0.8323(4) 0.4007(3) 0.2142(2) 0.0934(17) Uani 1 1 d U . .
H59 H 0.7962 0.3891 0.2453 0.112 Uiso 1 1 calc R . .
C60 C 0.9027(6) 0.4459(4) 0.2225(3) 0.129(3) Uani 1 1 d U . .
H60 H 0.9129 0.4642 0.2589 0.155 Uiso 1 1 calc R . .
C61 C 0.9549(4) 0.4626(3) 0.1784(4) 0.120(2) Uani 1 1 d U . .
H61 H 1.0029 0.4912 0.1843 0.143 Uiso 1 1 calc R . .
C62 C 0.9384(4) 0.4378(3) 0.1245(4) 0.116(2) Uani 1 1 d U . .
H62 H 0.9737 0.4508 0.0935 0.139 Uiso 1 1 calc R . .
C63 C 0.8702(4) 0.3941(3) 0.1163(3) 0.0948(18) Uani 1 1 d U . .
H63 H 0.8595 0.3774 0.0794 0.114 Uiso 1 1 calc R . .
C64 C 0.7897(3) 0.25995(19) 0.12543(17) 0.0511(9) Uani 1 1 d U . .
C65 C 0.8373(3) 0.2173(2) 0.1604(2) 0.0642(11) Uani 1 1 d U . .
H65 H 0.8357 0.2227 0.2003 0.077 Uiso 1 1 calc R . .
C66 C 0.8881(4) 0.1656(3) 0.1360(3) 0.0822(14) Uani 1 1 d U . .
H66 H 0.9204 0.1369 0.1598 0.099 Uiso 1 1 calc R . .
C67 C 0.8901(4) 0.1575(3) 0.0775(3) 0.0921(16) Uani 1 1 d U . .
H67 H 0.9230 0.1228 0.0613 0.111 Uiso 1 1 calc R . .
C68 C 0.8435(4) 0.2006(3) 0.0425(2) 0.0816(14) Uani 1 1 d U . .
H68 H 0.8459 0.1956 0.0025 0.098 Uiso 1 1 calc R . .
C69 C 0.7939(3) 0.2504(2) 0.06591(18) 0.0651(11) Uani 1 1 d U . .
H69 H 0.7621 0.2788 0.0417 0.078 Uiso 1 1 calc R . .
C70 C 0.6640(3) 0.3471(2) 0.11758(16) 0.0529(10) Uani 1 1 d U . .
C71 C 0.6068(3) 0.3036(2) 0.08842(18) 0.0666(11) Uani 1 1 d U . .
H71 H 0.6216 0.2585 0.0860 0.080 Uiso 1 1 calc R . .
C72 C 0.5292(3) 0.3257(3) 0.0632(2) 0.0826(15) Uani 1 1 d U . .
H72 H 0.4930 0.2962 0.0428 0.099 Uiso 1 1 calc R . .
C73 C 0.5055(4) 0.3925(3) 0.0686(3) 0.0935(18) Uani 1 1 d U . .
H73 H 0.4518 0.4076 0.0532 0.112 Uiso 1 1 calc R . .
C74 C 0.5607(4) 0.4360(3) 0.0963(2) 0.0815(14) Uani 1 1 d U . .
H74 H 0.5452 0.4809 0.0991 0.098 Uiso 1 1 calc R . .
C75 C 0.6396(3) 0.4137(2) 0.1203(2) 0.0689(12) Uani 1 1 d U . .
H75 H 0.6772 0.4441 0.1385 0.083 Uiso 1 1 calc R . .
C76 C 0.6840(4) 0.3582(3) 0.3736(2) 0.0735(13) Uani 1 1 d U . .
C77 C 0.6442(5) 0.4029(3) 0.4180(2) 0.1015(19) Uani 1 1 d U . .
H77A H 0.6785 0.4004 0.4529 0.152 Uiso 1 1 calc R . .
H77B H 0.5840 0.3892 0.4257 0.152 Uiso 1 1 calc R . .
H77C H 0.6443 0.4481 0.4040 0.152 Uiso 1 1 calc R . .
C78 C 0.7275(4) 0.0766(3) 0.3431(3) 0.0940(17) Uani 1 1 d U . .
C79 C 0.7929(5) 0.0392(4) 0.3064(3) 0.131(3) Uani 1 1 d U . .
H79A H 0.8084 -0.0021 0.3251 0.196 Uiso 1 1 calc R . .
H79B H 0.8456 0.0657 0.3012 0.196 Uiso 1 1 calc R . .
H79C H 0.7667 0.0298 0.2694 0.196 Uiso 1 1 calc R . .

loop_
_atom_site_aniso_label
_atom_site_aniso_U_11
_atom_site_aniso_U_22
_atom_site_aniso_U_33
_atom_site_aniso_U_23
_atom_site_aniso_U_13
_atom_site_aniso_U_12
C51 0.103(4) 0.087(4) 0.071(3) -0.009(3) 0.024(3) -0.022(3)
C52 0.167(6) 0.100(5) 0.112(5) -0.026(4) 0.034(5) -0.015(5)
C53 0.212(8) 0.102(6) 0.144(6) -0.048(5) 0.058(6) -0.031(6)
C54 0.223(9) 0.124(6) 0.164(6) -0.071(5) 0.034(7) -0.051(6)
C55 0.188(8) 0.112(6) 0.120(6) -0.031(5) 0.005(6) -0.052(6)
C56 0.144(6) 0.107(5) 0.096(5) -0.025(4) 0.004(5) -0.028(5)
O1 0.0457(14) 0.0578(15) 0.0495(13) -0.0022(12) -0.0040(12) 0.0003(12)
C51' 0.103(4) 0.087(4) 0.071(3) -0.009(3) 0.024(3) -0.022(3)
C52' 0.167(6) 0.100(5) 0.112(5) -0.026(4) 0.034(5) -0.015(5)
C53' 0.212(8) 0.102(6) 0.144(6) -0.048(5) 0.058(6) -0.031(6)
C54' 0.223(9) 0.124(6) 0.164(6) -0.071(5) 0.034(7) -0.051(6)
C55' 0.188(8) 0.112(6) 0.120(6) -0.031(5) 0.005(6) -0.052(6)
C56' 0.144(6) 0.107(5) 0.096(5) -0.025(4) 0.004(5) -0.028(5)
O2 0.0486(14) 0.0534(14) 0.0445(13) -0.0009(11) -0.0029(12) 0.0037(12)
O3 0.076(2) 0.0542(16) 0.0741(19) 0.0075(15) -0.0118(17) -0.0144(15)
O4 0.091(2) 0.0601(17) 0.0684(18) -0.0076(15) -0.0067(17) 0.0248(17)
O5 0.071(2) 0.086(2) 0.079(2) 0.0095(17) 0.0304(17) 0.0108(18)
O6 0.155(4) 0.087(3) 0.156(4) 0.046(3) -0.047(4) -0.032(3)
O7 0.250(6) 0.100(3) 0.095(3) -0.037(3) -0.058(4) 0.072(4)
O8 0.082(3) 0.127(4) 0.193(5) 0.032(4) 0.040(3) 0.038(3)
O9 0.0553(16) 0.0550(15) 0.0632(16) 0.0099(13) -0.0127(13) -0.0059(13)
O10 0.0575(16) 0.0567(15) 0.0628(16) 0.0119(14) -0.0095(14) -0.0176(13)
O11 0.0502(14) 0.0486(14) 0.0474(13) -0.0065(11) 0.0034(11) -0.0080(12)
O12 0.0630(17) 0.0562(16) 0.0490(14) -0.0051(12) -0.0082(13) -0.0047(14)
O13 0.082(2) 0.0666(19) 0.086(2) 0.0030(17) 0.0029(17) 0.0282(17)
O14 0.082(2) 0.135(3) 0.0573(19) 0.007(2) 0.0026(17) 0.002(2)
O15 0.123(3) 0.097(3) 0.090(2) -0.024(2) 0.014(2) -0.054(3)
O16 0.173(5) 0.092(3) 0.125(4) 0.037(3) 0.025(4) 0.048(3)
C1 0.046(2) 0.052(2) 0.050(2) 0.0004(17) -0.0036(17) -0.0006(18)
C2 0.059(2) 0.053(2) 0.052(2) 0.0055(18) -0.0094(19) -0.001(2)
C3 0.072(3) 0.053(2) 0.055(2) -0.0058(18) 0.000(2) 0.017(2)
C4 0.052(2) 0.064(2) 0.056(2) 0.003(2) 0.0073(19) 0.007(2)
C5 0.044(2) 0.055(2) 0.048(2) 0.0032(17) -0.0017(17) 0.0058(18)
C6 0.051(2) 0.059(2) 0.055(2) 0.0083(19) -0.0047(18) -0.0042(19)
C7 0.092(4) 0.052(3) 0.092(3) -0.001(3) -0.005(3) -0.004(3)
C8 0.104(4) 0.075(3) 0.129(5) -0.016(3) -0.007(4) -0.038(3)
C9 0.158(6) 0.069(3) 0.078(3) -0.016(3) -0.004(4) 0.038(4)
C10 0.225(9) 0.087(4) 0.128(5) -0.038(4) -0.041(6) 0.064(5)
C11 0.088(4) 0.086(4) 0.131(5) 0.000(4) 0.049(4) 0.021(3)
C12 0.155(7) 0.150(7) 0.246(10) 0.042(7) 0.136(8) 0.031(6)
C13 0.0421(18) 0.0459(19) 0.049(2) 0.0012(16) -0.0036(16) -0.0037(17)
C14 0.047(2) 0.058(2) 0.049(2) -0.0028(18) -0.0002(17) -0.0010(18)
C15 0.063(3) 0.057(2) 0.058(2) 0.0040(19) -0.001(2) 0.008(2)
C16 0.065(2) 0.050(2) 0.056(2) 0.0073(18) -0.002(2) -0.006(2)
C17 0.054(2) 0.045(2) 0.049(2) -0.0047(17) 0.0000(18) -0.0016(18)
C18 0.066(3) 0.100(4) 0.081(3) 0.012(3) 0.005(3) -0.011(3)
C19 0.051(2) 0.056(2) 0.065(2) 0.0080(19) -0.0090(19) -0.006(2)
C20 0.075(3) 0.055(2) 0.064(2) 0.005(2) -0.003(2) 0.000(2)
C21 0.094(4) 0.077(3) 0.068(3) 0.009(2) 0.021(3) 0.011(3)
C22 0.134(5) 0.100(4) 0.094(4) 0.023(4) 0.056(4) 0.038(4)
C23 0.201(8) 0.081(4) 0.082(4) 0.003(3) 0.038(5) 0.035(5)
C24 0.189(7) 0.065(4) 0.105(4) -0.008(3) -0.005(5) -0.004(5)
C25 0.114(4) 0.064(3) 0.103(4) -0.004(3) -0.013(4) -0.001(3)
C26 0.062(2) 0.064(3) 0.056(2) 0.004(2) -0.004(2) 0.011(2)
C27 0.096(4) 0.089(3) 0.078(3) 0.002(3) -0.032(3) 0.008(3)
C28 0.122(5) 0.110(5) 0.086(4) -0.006(3) -0.043(4) 0.039(4)
C29 0.145(6) 0.104(4) 0.059(3) 0.015(3) -0.007(4) 0.051(4)
C30 0.120(5) 0.082(3) 0.077(3) 0.026(3) 0.011(3) 0.015(3)
C31 0.082(3) 0.077(3) 0.072(3) 0.016(2) -0.001(3) 0.003(3)
C32 0.044(2) 0.094(3) 0.063(2) 0.009(2) -0.008(2) -0.003(2)
C33 0.055(3) 0.133(5) 0.076(3) 0.006(3) 0.005(2) 0.003(3)
C34 0.067(4) 0.191(8) 0.109(5) 0.012(5) 0.002(3) 0.007(4)
C35 0.088(5) 0.195(8) 0.101(5) 0.045(5) -0.012(4) -0.038(5)
C36 0.092(4) 0.139(6) 0.113(5) 0.062(4) -0.025(4) -0.025(4)
C37 0.069(3) 0.103(4) 0.095(3) 0.038(3) -0.019(3) -0.025(3)
C38 0.079(3) 0.095(3) 0.051(2) -0.004(2) 0.003(2) -0.004(3)
C39 0.074(3) 0.083(3) 0.061(3) 0.008(2) 0.008(2) 0.001(3)
C40 0.089(4) 0.136(6) 0.133(5) 0.022(5) 0.006(4) 0.002(4)
C41 0.105(5) 0.175(7) 0.145(6) 0.026(6) -0.019(5) 0.019(5)
C42 0.152(6) 0.111(5) 0.130(5) 0.024(4) -0.051(5) -0.033(5)
C43 0.112(5) 0.144(6) 0.173(7) -0.063(6) -0.026(5) 0.004(5)
C44 0.108(5) 0.104(5) 0.150(6) -0.033(4) -0.013(4) 0.014(4)
C45 0.103(4) 0.103(4) 0.072(3) -0.006(3) -0.008(3) 0.000(4)
C46 0.129(5) 0.181(7) 0.101(5) 0.046(5) 0.001(4) -0.018(5)
C47 0.171(8) 0.182(8) 0.105(5) 0.063(6) 0.011(5) -0.002(7)
C48 0.202(9) 0.124(6) 0.097(5) 0.031(5) -0.021(6) -0.007(6)
C49 0.196(7) 0.103(5) 0.094(4) 0.016(4) -0.016(5) 0.002(5)
C50 0.150(6) 0.111(5) 0.069(3) -0.002(3) -0.008(4) -0.009(5)
C57 0.051(2) 0.0444(19) 0.0496(19) -0.0036(16) 0.0078(17) -0.0028(17)
C58 0.052(2) 0.052(2) 0.069(3) -0.004(2) 0.008(2) -0.0072(19)
C59 0.102(4) 0.093(4) 0.085(3) -0.017(3) 0.011(3) -0.049(3)
C60 0.142(6) 0.118(5) 0.127(5) -0.021(4) -0.012(5) -0.074(5)
C61 0.070(4) 0.094(4) 0.195(7) -0.017(5) 0.025(4) -0.034(3)
C62 0.085(4) 0.103(4) 0.159(6) -0.044(4) 0.063(4) -0.037(4)
C63 0.089(4) 0.085(3) 0.110(4) -0.029(3) 0.042(3) -0.033(3)
C64 0.045(2) 0.051(2) 0.058(2) -0.0036(18) 0.0026(18) -0.0036(18)
C65 0.058(3) 0.066(3) 0.069(3) -0.009(2) -0.001(2) 0.003(2)
C66 0.066(3) 0.076(3) 0.104(4) -0.001(3) 0.003(3) 0.015(3)
C67 0.089(4) 0.087(4) 0.100(4) -0.034(3) 0.022(3) 0.014(3)
C68 0.082(3) 0.092(4) 0.071(3) -0.023(3) 0.016(3) 0.008(3)
C69 0.067(3) 0.071(3) 0.057(2) -0.011(2) 0.009(2) 0.000(2)
C70 0.051(2) 0.056(2) 0.052(2) 0.0072(18) 0.0060(18) -0.0003(19)
C71 0.066(3) 0.068(3) 0.066(3) 0.013(2) -0.009(2) -0.004(2)
C72 0.075(3) 0.088(4) 0.085(3) 0.015(3) -0.026(3) -0.008(3)
C73 0.069(3) 0.100(4) 0.112(4) 0.043(4) -0.016(3) 0.008(3)
C74 0.081(3) 0.070(3) 0.093(3) 0.026(3) 0.001(3) 0.012(3)
C75 0.065(3) 0.060(3) 0.082(3) 0.010(2) 0.004(2) 0.002(2)
C76 0.090(3) 0.071(3) 0.060(3) -0.011(2) -0.006(3) -0.021(3)
C77 0.137(5) 0.082(4) 0.085(4) -0.034(3) -0.003(4) -0.010(4)
C78 0.099(4) 0.079(4) 0.104(4) 0.002(3) -0.009(4) 0.035(3)
C79 0.143(6) 0.104(5) 0.146(6) -0.021(5) -0.008(5) 0.058(5)

loop_
_atom_type_symbol
_atom_type_description
_atom_type_scat_dispersion_real
_atom_type_scat_dispersion_imag
_atom_type_scat_source
C C 0.0033 0.0016 'International Tables Vol C Tables 4.2.6.8 and 6.1.1.4'
H H 0.0000 0.0000 'International Tables Vol C Tables 4.2.6.8 and 6.1.1.4'
O O 0.0106 0.0060 'International Tables Vol C Tables 4.2.6.8 and 6.1.1.4'

loop_
_geom_angle_atom_site_label_1
_geom_angle_atom_site_label_2
_geom_angle_atom_site_label_3
_geom_angle
_geom_angle_site_symmetry_1
_geom_angle_site_symmetry_3
_geom_angle_publ_flag
C52 C51 C56 120.0 . . ?
C52 C51 C38 122.2(5) . . ?
C56 C51 C38 117.8(5) . . ?
C53 C52 C51 120.0 . . ?
C53 C52 H52 120.0 . . ?
C51 C52 H52 120.0 . . ?
C54 C53 C52 120.0 . . ?
C54 C53 H53 120.0 . . ?
C52 C53 H53 120.0 . . ?
C53 C54 C55 120.0 . . ?
C53 C54 H54 120.0 . . ?
C55 C54 H54 120.0 . . ?
C56 C55 C54 120.0 . . ?
C56 C55 H55 120.0 . . ?
C54 C55 H55 120.0 . . ?
C55 C56 C51 120.0 . . ?
C55 C56 H56 120.0 . . ?
C51 C56 H56 120.0 . . ?
C1 O1 C5 113.1(3) . . yes
C52' C51' C56' 120.0 . . ?
C51' C52' C53' 120.0 . . ?
C54' C53' C52' 120.0 . . ?
C53' C54' C55' 120.0 . . ?
C54' C55' C56' 120.0 . . ?
C55' C56' C51' 120.0 . . ?
C1 O2 C13 119.2(3) . . yes
C7 O3 C2 119.8(4) . . ?
C9 O4 C3 120.2(4) . . ?
C11 O5 C4 118.3(4) . . ?
C6 O9 C19 118.2(3) . . ?
C16 O10 C13 111.8(3) . . ?
C17 O11 C57 118.3(3) . . ?
C76 O12 C14 117.4(3) . . ?
C78 O13 C15 116.3(4) . . ?
C18 O14 C38 119.6(4) . . ?
O2 C1 O1 113.8(3) . . yes
O2 C1 C2 107.9(3) . . yes
O1 C1 C2 110.0(3) . . yes
O2 C1 H1 108.3 . . ?
O1 C1 H1 108.3 . . ?
C2 C1 H1 108.3 . . ?
O3 C2 C1 108.2(3) . . ?
O3 C2 C3 109.3(3) . . ?
C1 C2 C3 110.7(3) . . yes
O3 C2 H2 109.5 . . ?
C1 C2 H2 109.5 . . ?
C3 C2 H2 109.5 . . ?
O4 C3 C4 108.4(3) . . ?
O4 C3 C2 107.7(3) . . ?
C4 C3 C2 110.1(3) . . yes
O4 C3 H3 110.2 . . ?
C4 C3 H3 110.2 . . ?
C2 C3 H3 110.2 . . ?
O5 C4 C3 109.4(3) . . ?
O5 C4 C5 104.6(3) . . ?
C3 C4 C5 111.5(3) . . yes
O5 C4 H4 110.4 . . ?
C3 C4 H4 110.4 . . ?
C5 C4 H4 110.4 . . ?
O1 C5 C6 106.8(3) . . ?
O1 C5 C4 109.5(3) . . yes
C6 C5 C4 113.6(3) . . ?
O1 C5 H5 108.9 . . ?
C6 C5 H5 108.9 . . ?
C4 C5 H5 108.9 . . ?
O9 C6 C5 107.8(3) . . ?
O9 C6 H6A 110.2 . . ?
C5 C6 H6A 110.2 . . ?
O9 C6 H6B 110.2 . . ?
C5 C6 H6B 110.2 . . ?
H6A C6 H6B 108.5 . . ?
O6 C7 O3 121.0(5) . . ?
O6 C7 C8 125.8(5) . . ?
O3 C7 C8 113.2(5) . . ?
O7 C9 O4 123.2(5) . . ?
O7 C9 C10 126.8(6) . . ?
O4 C9 C10 109.9(6) . . ?
O8 C11 O5 123.7(6) . . ?
O8 C11 C12 126.9(7) . . ?
O5 C11 C12 109.3(6) . . ?
O10 C13 O2 109.9(3) . . yes
O10 C13 C17 104.4(3) . . ?
O2 C13 C17 114.1(3) . . ?
O10 C13 C14 106.4(3) . . yes
O2 C13 C14 106.9(3) . . yes
C17 C13 C14 114.8(3) . . ?
O12 C14 C15 107.7(3) . . ?
O12 C14 C13 111.5(3) . . ?
C15 C14 C13 103.8(3) . . ?
O12 C14 H14 111.2 . . ?
C15 C14 H14 111.2 . . ?
C13 C14 H14 111.2 . . ?
O13 C15 C14 107.0(3) . . ?
O13 C15 C16 110.5(3) . . ?
C14 C15 C16 104.7(3) . . yes
O13 C15 H15 111.4 . . ?
C14 C15 H15 111.4 . . ?
C16 C15 H15 111.4 . . ?
O10 C16 C15 105.2(3) . . ?
O10 C16 C18 104.3(3) . . ?
C15 C16 C18 112.6(4) . . ?
O10 C16 H16 111.4 . . ?
C15 C16 H16 111.4 . . ?
C18 C16 H16 111.4 . . ?
O11 C17 C13 109.1(3) . . ?
O11 C17 H17A 109.9 . . ?
C13 C17 H17A 109.9 . . ?
O11 C17 H17B 109.9 . . ?
C13 C17 H17B 109.9 . . ?
H17A C17 H17B 108.3 . . ?
O14 C18 C16 108.6(4) . . ?
O14 C18 H18A 110.0 . . ?
C16 C18 H18A 110.0 . . ?
O14 C18 H18B 110.0 . . ?
C16 C18 H18B 110.0 . . ?
H18A C18 H18B 108.4 . . ?
O9 C19 C26 104.6(3) . . ?
O9 C19 C32 107.4(3) . . ?
C26 C19 C32 113.0(4) . . ?
O9 C19 C20 110.2(3) . . ?
C26 C19 C20 107.0(3) . . ?
C32 C19 C20 114.2(4) . . ?
C25 C20 C21 117.7(5) . . ?
C25 C20 C19 122.2(5) . . ?
C21 C20 C19 119.9(4) . . ?
C22 C21 C20 121.0(6) . . ?
C22 C21 H21 119.5 . . ?
C20 C21 H21 119.5 . . ?
C23 C22 C21 119.9(7) . . ?
C23 C22 H22 120.0 . . ?
C21 C22 H22 120.0 . . ?
C24 C23 C22 119.8(7) . . ?
C24 C23 H23 120.1 . . ?
C22 C23 H23 120.1 . . ?
C23 C24 C25 120.7(7) . . ?
C23 C24 H24 119.7 . . ?
C25 C24 H24 119.7 . . ?
C24 C25 C20 120.8(7) . . ?
C24 C25 H25 119.6 . . ?
C20 C25 H25 119.6 . . ?
C31 C26 C27 118.6(4) . . ?
C31 C26 C19 121.9(4) . . ?
C27 C26 C19 119.5(4) . . ?
C28 C27 C26 120.3(6) . . ?
C28 C27 H27 119.8 . . ?
C26 C27 H27 119.8 . . ?
C27 C28 C29 120.8(6) . . ?
C27 C28 H28 119.6 . . ?
C29 C28 H28 119.6 . . ?
C28 C29 C30 118.9(5) . . ?
C28 C29 H29 120.5 . . ?
C30 C29 H29 120.5 . . ?
C29 C30 C31 120.4(6) . . ?
C29 C30 H30 119.8 . . ?
C31 C30 H30 119.8 . . ?
C26 C31 C30 121.0(5) . . ?
C26 C31 H31 119.5 . . ?
C30 C31 H31 119.5 . . ?
C33 C32 C37 118.0(5) . . ?
C33 C32 C19 118.6(5) . . ?
C37 C32 C19 122.9(5) . . ?
C32 C33 C34 122.0(7) . . ?
C32 C33 H33 119.0 . . ?
C34 C33 H33 119.0 . . ?
C33 C34 C35 117.0(8) . . ?
C33 C34 H34 121.5 . . ?
C35 C34 H34 121.5 . . ?
C36 C35 C34 122.2(7) . . ?
C36 C35 H35 118.9 . . ?
C34 C35 H35 118.9 . . ?
C35 C36 C37 118.9(7) . . ?
C35 C36 H36 120.6 . . ?
C37 C36 H36 120.6 . . ?
C36 C37 C32 121.9(7) . . ?
C36 C37 H37 119.1 . . ?
C32 C37 H37 119.1 . . ?
O14 C38 C51 112.6(5) . . ?
O14 C38 C39 108.3(3) . . ?
C51 C38 C39 115.5(5) . . ?
O14 C38 C45 103.5(4) . . ?
C51 C38 C45 107.5(5) . . ?
C39 C38 C45 108.7(4) . . ?
C40 C39 C44 120.0 . . ?
C40 C39 C38 119.5(3) . . ?
C44 C39 C38 120.3(3) . . ?
C39 C40 C41 120.0 . . ?
C39 C40 H40 120.0 . . ?
C41 C40 H40 120.0 . . ?
C42 C41 C40 120.0 . . ?
C42 C41 H41 120.0 . . ?
C40 C41 H41 120.0 . . ?
C41 C42 C43 120.0 . . ?
C41 C42 H42 120.0 . . ?
C43 C42 H42 120.0 . . ?
C44 C43 C42 120.0 . . ?
C44 C43 H43 120.0 . . ?
C42 C43 H43 120.0 . . ?
C43 C44 C39 120.0 . . ?
C43 C44 H44 120.0 . . ?
C39 C44 H44 120.0 . . ?
C50 C45 C46 114.5(7) . . ?
C50 C45 C38 124.0(6) . . ?
C46 C45 C38 121.3(6) . . ?
C47 C46 C45 122.5(9) . . ?
C47 C46 H46 118.8 . . ?
C45 C46 H46 118.8 . . ?
C48 C47 C46 120.3(9) . . ?
C48 C47 H47 119.9 . . ?
C46 C47 H47 119.9 . . ?
C47 C48 C49 120.5(8) . . ?
C47 C48 H48 119.7 . . ?
C49 C48 H48 119.7 . . ?
C48 C49 C50 119.9(9) . . ?
C48 C49 H49 120.0 . . ?
C50 C49 H49 120.0 . . ?
C45 C50 C49 122.0(7) . . ?
C45 C50 H50 119.0 . . ?
C49 C50 H50 119.0 . . ?
O11 C57 C70 107.2(3) . . ?
O11 C57 C58 104.0(3) . . ?
C70 C57 C58 113.3(3) . . ?
O11 C57 C64 111.0(3) . . ?
C70 C57 C64 114.3(3) . . ?
C58 C57 C64 106.6(3) . . ?
C59 C58 C63 117.5(4) . . ?
C59 C58 C57 122.0(4) . . ?
C63 C58 C57 120.5(4) . . ?
C58 C59 C60 120.9(6) . . ?
C58 C59 H59 119.5 . . ?
C60 C59 H59 119.5 . . ?
C61 C60 C59 120.0(7) . . ?
C61 C60 H60 120.0 . . ?
C59 C60 H60 120.0 . . ?
C60 C61 C62 120.2(6) . . ?
C60 C61 H61 119.9 . . ?
C62 C61 H61 119.9 . . ?
C63 C62 C61 120.1(6) . . ?
C63 C62 H62 120.0 . . ?
C61 C62 H62 120.0 . . ?
C62 C63 C58 121.2(6) . . ?
C62 C63 H63 119.4 . . ?
C58 C63 H63 119.4 . . ?
C65 C64 C69 118.2(4) . . ?
C65 C64 C57 119.4(3) . . ?
C69 C64 C57 121.9(4) . . ?
C64 C65 C66 120.3(4) . . ?
C64 C65 H65 119.9 . . ?
C66 C65 H65 119.9 . . ?
C67 C66 C65 119.9(5) . . ?
C67 C66 H66 120.1 . . ?
C65 C66 H66 120.1 . . ?
C66 C67 C68 119.9(5) . . ?
C66 C67 H67 120.1 . . ?
C68 C67 H67 120.1 . . ?
C69 C68 C67 120.4(5) . . ?
C69 C68 H68 119.8 . . ?
C67 C68 H68 119.8 . . ?
C68 C69 C64 121.3(5) . . ?
C68 C69 H69 119.3 . . ?
C64 C69 H69 119.3 . . ?
C75 C70 C71 117.4(4) . . ?
C75 C70 C57 120.6(4) . . ?
C71 C70 C57 121.4(4) . . ?
C72 C71 C70 121.6(5) . . ?
C72 C71 H71 119.2 . . ?
C70 C71 H71 119.2 . . ?
C71 C72 C73 119.3(5) . . ?
C71 C72 H72 120.3 . . ?
C73 C72 H72 120.3 . . ?
C74 C73 C72 120.0(5) . . ?
C74 C73 H73 120.0 . . ?
C72 C73 H73 120.0 . . ?
C73 C74 C75 120.3(5) . . ?
C73 C74 H74 119.8 . . ?
C75 C74 H74 119.8 . . ?
C74 C75 C70 121.1(5) . . ?
C74 C75 H75 119.4 . . ?
C70 C75 H75 119.4 . . ?
O15 C76 O12 122.7(5) . . ?
O15 C76 C77 125.3(5) . . ?
O12 C76 C77 111.9(5) . . ?
O16 C78 O13 121.5(5) . . ?
O16 C78 C79 129.8(6) . . ?
O13 C78 C79 108.7(6) . . ?

loop_
_geom_bond_atom_site_label_1
_geom_bond_atom_site_label_2
_geom_bond_distance
_geom_bond_site_symmetry_2
_geom_bond_publ_flag
C51 C52 1.3900 . ?
C51 C56 1.3900 . ?
C51 C38 1.453(7) . ?
C52 C53 1.3900 . ?
C52 H52 0.9300 . ?
C53 C54 1.3900 . ?
C53 H53 0.9300 . ?
C54 C55 1.3900 . ?
C54 H54 0.9300 . ?
C55 C56 1.3900 . ?
C55 H55 0.9300 . ?
C56 H56 0.9300 . ?
O1 C1 1.406(5) . yes
O1 C5 1.438(4) . yes
C51' C52' 1.3900 . ?
C51' C56' 1.3900 . ?
C52' C53' 1.3900 . ?
C53' C54' 1.3900 . ?
C54' C55' 1.3900 . ?
C55' C56' 1.3900 . ?
O2 C1 1.398(4) . yes
O2 C13 1.428(4) . yes
O3 C7 1.330(6) . ?
O3 C2 1.436(5) . ?
O4 C9 1.325(6) . ?
O4 C3 1.454(5) . ?
O5 C11 1.344(7) . ?
O5 C4 1.448(5) . ?
O6 C7 1.207(7) . ?
O7 C9 1.205(7) . ?
O8 C11 1.180(8) . ?
O9 C6 1.407(5) . ?
O9 C19 1.438(5) . ?
O10 C16 1.419(5) . yes
O10 C13 1.426(4) . yes
O11 C17 1.410(4) . ?
O11 C57 1.463(4) . ?
O12 C76 1.337(6) . ?
O12 C14 1.430(5) . ?
O13 C78 1.369(7) . ?
O13 C15 1.445(5) . ?
O14 C18 1.354(6) . ?
O14 C38 1.418(6) . ?
O15 C76 1.198(6) . ?
O16 C78 1.167(7) . ?
C1 C2 1.516(6) . yes
C1 H1 0.9800 . ?
C2 C3 1.519(6) . yes
C2 H2 0.9800 . ?
C3 C4 1.503(6) . yes
C3 H3 0.9800 . ?
C4 C5 1.519(6) . yes
C4 H4 0.9800 . ?
C5 C6 1.511(5) . ?
C5 H5 0.9800 . ?
C6 H6A 0.9700 . ?
C6 H6B 0.9700 . ?
C7 C8 1.462(8) . ?
C8 H8A 0.9600 . ?
C8 H8B 0.9600 . ?
C8 H8C 0.9600 . ?
C9 C10 1.501(8) . ?
C10 H10A 0.9600 . ?
C10 H10B 0.9600 . ?
C10 H10C 0.9600 . ?
C11 C12 1.533(10) . ?
C12 H12A 0.9600 . ?
C12 H12B 0.9600 . ?
C12 H12C 0.9600 . ?
C13 C17 1.516(5) . ?
C13 C14 1.547(5) . yes
C14 C15 1.510(6) . yes
C14 H14 0.9800 . ?
C15 C16 1.519(6) . yes
C15 H15 0.9800 . ?
C16 C18 1.573(7) . ?
C16 H16 0.9800 . ?
C17 H17A 0.9700 . ?
C17 H17B 0.9700 . ?
C18 H18A 0.9700 . ?
C18 H18B 0.9700 . ?
C19 C26 1.527(6) . ?
C19 C32 1.535(6) . ?
C19 C20 1.546(7) . ?
C20 C25 1.387(7) . ?
C20 C21 1.386(7) . ?
C21 C22 1.379(8) . ?
C21 H21 0.9300 . ?
C22 C23 1.376(11) . ?
C22 H22 0.9300 . ?
C23 C24 1.357(11) . ?
C23 H23 0.9300 . ?
C24 C25 1.379(10) . ?
C24 H24 0.9300 . ?
C25 H25 0.9300 . ?
C26 C31 1.369(7) . ?
C26 C27 1.401(7) . ?
C27 C28 1.376(8) . ?
C27 H27 0.9300 . ?
C28 C29 1.381(9) . ?
C28 H28 0.9300 . ?
C29 C30 1.382(9) . ?
C29 H29 0.9300 . ?
C30 C31 1.387(7) . ?
C30 H30 0.9300 . ?
C31 H31 0.9300 . ?
C32 C33 1.347(7) . ?
C32 C37 1.391(7) . ?
C33 C34 1.392(9) . ?
C33 H33 0.9300 . ?
C34 C35 1.396(12) . ?
C34 H34 0.9300 . ?
C35 C36 1.339(11) . ?
C35 H35 0.9300 . ?
C36 C37 1.361(8) . ?
C36 H36 0.9300 . ?
C37 H37 0.9300 . ?
C38 C39 1.511(6) . ?
C38 C45 1.544(8) . ?
C39 C40 1.3900 . ?
C39 C44 1.3900 . ?
C40 C41 1.3900 . ?
C40 H40 0.9300 . ?
C41 C42 1.3900 . ?
C41 H41 0.9300 . ?
C42 C43 1.3900 . ?
C42 H42 0.9300 . ?
C43 C44 1.3900 . ?
C43 H43 0.9300 . ?
C44 H44 0.9300 . ?
C45 C50 1.365(9) . ?
C45 C46 1.389(9) . ?
C46 C47 1.372(11) . ?
C46 H46 0.9300 . ?
C47 C48 1.312(12) . ?
C47 H47 0.9300 . ?
C48 C49 1.333(12) . ?
C48 H48 0.9300 . ?
C49 C50 1.389(9) . ?
C49 H49 0.9300 . ?
C50 H50 0.9300 . ?
C57 C70 1.530(6) . ?
C57 C58 1.533(6) . ?
C57 C64 1.535(5) . ?
C58 C59 1.349(7) . ?
C58 C63 1.386(7) . ?
C59 C60 1.402(8) . ?
C59 H59 0.9300 . ?
C60 C61 1.329(10) . ?
C60 H60 0.9300 . ?
C61 C62 1.360(10) . ?
C61 H61 0.9300 . ?
C62 C63 1.360(8) . ?
C62 H62 0.9300 . ?
C63 H63 0.9300 . ?
C64 C65 1.377(6) . ?
C64 C69 1.391(6) . ?
C65 C66 1.401(7) . ?
C65 H65 0.9300 . ?
C66 C67 1.364(7) . ?
C66 H66 0.9300 . ?
C67 C68 1.376(8) . ?
C67 H67 0.9300 . ?
C68 C69 1.355(7) . ?
C68 H68 0.9300 . ?
C69 H69 0.9300 . ?
C70 C75 1.384(6) . ?
C70 C71 1.395(6) . ?
C71 C72 1.373(6) . ?
C71 H71 0.9300 . ?
C72 C73 1.389(8) . ?
C72 H72 0.9300 . ?
C73 C74 1.360(8) . ?
C73 H73 0.9300 . ?
C74 C75 1.383(7) . ?
C74 H74 0.9300 . ?
C75 H75 0.9300 . ?
C76 C77 1.488(8) . ?
C77 H77A 0.9600 . ?
C77 H77B 0.9600 . ?
C77 H77C 0.9600 . ?
C78 C79 1.493(9) . ?
C79 H79A 0.9600 . ?
C79 H79B 0.9600 . ?
C79 H79C 0.9600 . ?

loop_
_geom_torsion_atom_site_label_1
_geom_torsion_atom_site_label_2
_geom_torsion_atom_site_label_3
_geom_torsion_atom_site_label_4
_geom_torsion
_geom_torsion_site_symmetry_1
_geom_torsion_site_symmetry_2
_geom_torsion_site_symmetry_3
_geom_torsion_site_symmetry_4
_geom_torsion_publ_flag
C56 C51 C52 C53 0.0 . . . . ?
C38 C51 C52 C53 178.3(8) . . . . ?
C51 C52 C53 C54 0.0 . . . . ?
C52 C53 C54 C55 0.0 . . . . ?
C53 C54 C55 C56 0.0 . . . . ?
C54 C55 C56 C51 0.0 . . . . ?
C52 C51 C56 C55 0.0 . . . . ?
C38 C51 C56 C55 -178.4(7) . . . . ?
C56' C51' C52' C53' 0.0 . . . . ?
C51' C52' C53' C54' 0.0 . . . . ?
C52' C53' C54' C55' 0.0 . . . . ?
C53' C54' C55' C56' 0.0 . . . . ?
C54' C55' C56' C51' 0.0 . . . . ?
C52' C51' C56' C55' 0.0 . . . . ?
C13 O2 C1 O1 67.4(4) . . . . ?
C13 O2 C1 C2 -170.3(3) . . . . ?
C5 O1 C1 O2 59.2(4) . . . . ?
C5 O1 C1 C2 -62.0(4) . . . . ?
C7 O3 C2 C1 119.6(4) . . . . ?
C7 O3 C2 C3 -119.8(4) . . . . ?
O2 C1 C2 O3 51.8(4) . . . . ?
O1 C1 C2 O3 176.4(3) . . . . ?
O2 C1 C2 C3 -68.0(4) . . . . ?
O1 C1 C2 C3 56.6(4) . . . . ?
C9 O4 C3 C4 131.3(5) . . . . ?
C9 O4 C3 C2 -109.6(5) . . . . ?
O3 C2 C3 O4 70.8(4) . . . . ?
C1 C2 C3 O4 -170.2(3) . . . . ?
O3 C2 C3 C4 -171.2(3) . . . . ?
C1 C2 C3 C4 -52.1(4) . . . . ?
C11 O5 C4 C3 111.8(5) . . . . ?
C11 O5 C4 C5 -128.7(5) . . . . ?
O4 C3 C4 O5 -75.4(4) . . . . ?
C2 C3 C4 O5 167.0(3) . . . . ?
O4 C3 C4 C5 169.4(3) . . . . ?
C2 C3 C4 C5 51.8(4) . . . . ?
C1 O1 C5 C6 -175.7(3) . . . . ?
C1 O1 C5 C4 60.9(4) . . . . ?
O5 C4 C5 O1 -173.0(3) . . . . ?
C3 C4 C5 O1 -55.0(4) . . . . ?
O5 C4 C5 C6 67.6(4) . . . . ?
C3 C4 C5 C6 -174.3(3) . . . . ?
C19 O9 C6 C5 177.3(3) . . . . ?
O1 C5 C6 O9 -60.2(4) . . . . ?
C4 C5 C6 O9 60.7(4) . . . . ?
C2 O3 C7 O6 1.9(8) . . . . ?
C2 O3 C7 C8 -177.6(4) . . . . ?
C3 O4 C9 O7 0.8(11) . . . . ?
C3 O4 C9 C10 177.2(6) . . . . ?
C4 O5 C11 O8 -6.1(10) . . . . ?
C4 O5 C11 C12 171.1(6) . . . . ?
C16 O10 C13 O2 -110.1(3) . . . . ?
C16 O10 C13 C17 127.1(3) . . . . ?
C16 O10 C13 C14 5.3(4) . . . . ?
C1 O2 C13 O10 -82.9(4) . . . . ?
C1 O2 C13 C17 34.0(4) . . . . ?
C1 O2 C13 C14 162.0(3) . . . . ?
C76 O12 C14 C15 157.7(4) . . . . ?
C76 O12 C14 C13 -89.0(4) . . . . ?
O10 C13 C14 O12 -102.7(3) . . . . ?
O2 C13 C14 O12 14.7(4) . . . . ?
C17 C13 C14 O12 142.3(3) . . . . ?
O10 C13 C14 C15 12.9(4) . . . . ?
O2 C13 C14 C15 130.3(3) . . . . ?
C17 C13 C14 C15 -102.1(4) . . . . ?
C78 O13 C15 C14 165.8(4) . . . . ?
C78 O13 C15 C16 -80.7(5) . . . . ?
O12 C14 C15 O13 -149.3(3) . . . . ?
C13 C14 C15 O13 92.4(4) . . . . ?
O12 C14 C15 C16 93.4(4) . . . . ?
C13 C14 C15 C16 -24.9(4) . . . . ?
C13 O10 C16 C15 -21.2(4) . . . . ?
C13 O10 C16 C18 97.5(4) . . . . ?
O13 C15 C16 O10 -86.3(4) . . . . ?
C14 C15 C16 O10 28.6(4) . . . . ?
O13 C15 C16 C18 160.7(4) . . . . ?
C14 C15 C16 C18 -84.4(4) . . . . ?
C57 O11 C17 C13 -163.8(3) . . . . ?
O10 C13 C17 O11 -179.5(3) . . . . ?
O2 C13 C17 O11 60.5(4) . . . . ?
C14 C13 C17 O11 -63.3(4) . . . . ?
C38 O14 C18 C16 -169.9(4) . . . . ?
O10 C16 C18 O14 178.2(4) . . . . ?
C15 C16 C18 O14 -68.3(5) . . . . ?
C6 O9 C19 C26 174.2(3) . . . . ?
C6 O9 C19 C32 53.9(5) . . . . ?
C6 O9 C19 C20 -71.1(4) . . . . ?
O9 C19 C20 C25 169.6(4) . . . . ?
C26 C19 C20 C25 -77.3(5) . . . . ?
C32 C19 C20 C25 48.6(6) . . . . ?
O9 C19 C20 C21 -16.9(5) . . . . ?
C26 C19 C20 C21 96.2(5) . . . . ?
C32 C19 C20 C21 -138.0(4) . . . . ?
C25 C20 C21 C22 -4.8(7) . . . . ?
C19 C20 C21 C22 -178.6(4) . . . . ?
C20 C21 C22 C23 3.3(8) . . . . ?
C21 C22 C23 C24 0.4(10) . . . . ?
C22 C23 C24 C25 -2.6(11) . . . . ?
C23 C24 C25 C20 1.0(10) . . . . ?
C21 C20 C25 C24 2.7(8) . . . . ?
C19 C20 C25 C24 176.3(5) . . . . ?
O9 C19 C26 C31 16.8(5) . . . . ?
C32 C19 C26 C31 133.3(5) . . . . ?
C20 C19 C26 C31 -100.2(5) . . . . ?
O9 C19 C26 C27 -165.3(4) . . . . ?
C32 C19 C26 C27 -48.7(6) . . . . ?
C20 C19 C26 C27 77.8(5) . . . . ?
C31 C26 C27 C28 -0.1(8) . . . . ?
C19 C26 C27 C28 -178.1(5) . . . . ?
C26 C27 C28 C29 0.0(9) . . . . ?
C27 C28 C29 C30 -0.7(9) . . . . ?
C28 C29 C30 C31 1.5(9) . . . . ?
C27 C26 C31 C30 0.9(7) . . . . ?
C19 C26 C31 C30 178.9(5) . . . . ?
C29 C30 C31 C26 -1.7(8) . . . . ?
O9 C19 C32 C33 71.2(5) . . . . ?
C26 C19 C32 C33 -43.7(5) . . . . ?
C20 C19 C32 C33 -166.3(4) . . . . ?
O9 C19 C32 C37 -100.8(5) . . . . ?
C26 C19 C32 C37 144.4(4) . . . . ?
C20 C19 C32 C37 21.8(6) . . . . ?
C37 C32 C33 C34 -0.1(8) . . . . ?
C19 C32 C33 C34 -172.4(5) . . . . ?
C32 C33 C34 C35 -1.8(9) . . . . ?
C33 C34 C35 C36 2.3(11) . . . . ?
C34 C35 C36 C37 -0.9(11) . . . . ?
C35 C36 C37 C32 -1.1(9) . . . . ?
C33 C32 C37 C36 1.5(7) . . . . ?
C19 C32 C37 C36 173.5(5) . . . . ?
C18 O14 C38 C51 -68.7(7) . . . . ?
C18 O14 C38 C39 60.2(6) . . . . ?
C18 O14 C38 C45 175.5(5) . . . . ?
C52 C51 C38 O14 144.0(5) . . . . ?
C56 C51 C38 O14 -37.7(7) . . . . ?
C52 C51 C38 C39 18.9(8) . . . . ?
C56 C51 C38 C39 -162.8(5) . . . . ?
C52 C51 C38 C45 -102.6(6) . . . . ?
C56 C51 C38 C45 75.7(6) . . . . ?
O14 C38 C39 C40 -82.2(5) . . . . ?
C51 C38 C39 C40 45.1(6) . . . . ?
C45 C38 C39 C40 165.9(4) . . . . ?
O14 C38 C39 C44 92.9(4) . . . . ?
C51 C38 C39 C44 -139.8(5) . . . . ?
C45 C38 C39 C44 -18.9(5) . . . . ?
C44 C39 C40 C41 0.0 . . . . ?
C38 C39 C40 C41 175.2(4) . . . . ?
C39 C40 C41 C42 0.0 . . . . ?
C40 C41 C42 C43 0.0 . . . . ?
C41 C42 C43 C44 0.0 . . . . ?
C42 C43 C44 C39 0.0 . . . . ?
C40 C39 C44 C43 0.0 . . . . ?
C38 C39 C44 C43 -175.1(4) . . . . ?
O14 C38 C45 C50 -6.7(7) . . . . ?
C51 C38 C45 C50 -126.0(7) . . . . ?
C39 C38 C45 C50 108.3(6) . . . . ?
O14 C38 C45 C46 178.5(6) . . . . ?
C51 C38 C45 C46 59.2(8) . . . . ?
C39 C38 C45 C46 -66.5(7) . . . . ?
C50 C45 C46 C47 1.6(12) . . . . ?
C38 C45 C46 C47 176.8(8) . . . . ?
C45 C46 C47 C48 1.5(15) . . . . ?
C46 C47 C48 C49 -0.6(16) . . . . ?
C47 C48 C49 C50 -3.2(14) . . . . ?
C46 C45 C50 C49 -5.4(10) . . . . ?
C38 C45 C50 C49 179.5(6) . . . . ?
C48 C49 C50 C45 6.5(12) . . . . ?
C17 O11 C57 C70 66.2(4) . . . . ?
C17 O11 C57 C58 -173.6(3) . . . . ?
C17 O11 C57 C64 -59.2(4) . . . . ?
O11 C57 C58 C59 -6.0(6) . . . . ?
C70 C57 C58 C59 110.0(5) . . . . ?
C64 C57 C58 C59 -123.4(5) . . . . ?
O11 C57 C58 C63 171.7(4) . . . . ?
C70 C57 C58 C63 -72.3(5) . . . . ?
C64 C57 C58 C63 54.3(5) . . . . ?
C63 C58 C59 C60 -1.8(9) . . . . ?
C57 C58 C59 C60 176.1(6) . . . . ?
C58 C59 C60 C61 -0.3(12) . . . . ?
C59 C60 C61 C62 2.2(12) . . . . ?
C60 C61 C62 C63 -2.1(12) . . . . ?
C61 C62 C63 C58 0.0(11) . . . . ?
C59 C58 C63 C62 1.9(9) . . . . ?
C57 C58 C63 C62 -175.9(5) . . . . ?
O11 C57 C64 C65 -34.1(5) . . . . ?
C70 C57 C64 C65 -155.4(4) . . . . ?
C58 C57 C64 C65 78.5(4) . . . . ?
O11 C57 C64 C69 153.6(4) . . . . ?
C70 C57 C64 C69 32.3(5) . . . . ?
C58 C57 C64 C69 -93.7(4) . . . . ?
C69 C64 C65 C66 -0.2(6) . . . . ?
C57 C64 C65 C66 -172.7(4) . . . . ?
C64 C65 C66 C67 -0.2(8) . . . . ?
C65 C66 C67 C68 1.0(9) . . . . ?
C66 C67 C68 C69 -1.4(9) . . . . ?
C67 C68 C69 C64 1.0(8) . . . . ?
C65 C64 C69 C68 -0.2(7) . . . . ?
C57 C64 C69 C68 172.1(4) . . . . ?
O11 C57 C70 C75 84.2(4) . . . . ?
C58 C57 C70 C75 -29.9(5) . . . . ?
C64 C57 C70 C75 -152.4(4) . . . . ?
O11 C57 C70 C71 -87.4(4) . . . . ?
C58 C57 C70 C71 158.5(4) . . . . ?
C64 C57 C70 C71 36.0(5) . . . . ?
C75 C70 C71 C72 -0.1(6) . . . . ?
C57 C70 C71 C72 171.8(4) . . . . ?
C70 C71 C72 C73 -2.2(8) . . . . ?
C71 C72 C73 C74 2.8(8) . . . . ?
C72 C73 C74 C75 -1.3(9) . . . . ?
C73 C74 C75 C70 -1.0(8) . . . . ?
C71 C70 C75 C74 1.7(6) . . . . ?
C57 C70 C75 C74 -170.2(4) . . . . ?
C14 O12 C76 O15 -9.1(7) . . . . ?
C14 O12 C76 C77 171.0(4) . . . . ?
C15 O13 C78 O16 -4.0(9) . . . . ?
C15 O13 C78 C79 177.9(5) . . . . ?
